data_4328942
loop_
_publ_author_name
'Ana M. Felix'
'Diane A. Dickie'
'Ian S. Horne'
'Giang Page'
'Richard A. Kemp'

_publ_contact_author_address
;Department of Chemistry and Chemical Biology
University of New Mexico
Albuquerque, NM, 87131
;
_publ_contact_author_email rakemp@unm.edu
_publ_contact_author_name 'Kemp, Richard A.'
_publ_contact_author_phone 1-505-272-7609
_publ_section_title
;
 Addition of Aluminum and Gallium Species to Aromatic and
 Alkyl-Substituted 1,4-Diaza-1,3-butadiene Ligands
;
_journal_name_full 'Inorganic Chemistry'
_journal_page_first 4650
_journal_page_last 4662
_journal_paper_doi 10.1021/ic202583w
_journal_volume 51
_journal_year 2012
_chemical_formula_sum 'C26 H36 Cl3 Ga N2'
_chemical_formula_weight 552.64
_chemical_name_systematic
; 
 ? 
;
_space_group_IT_number 14
_symmetry_cell_setting monoclinic
_symmetry_space_group_name_Hall '-P 2ybc'
_symmetry_space_group_name_H-M 'P 1 21/c 1'
_atom_sites_solution_hydrogens geom
_atom_sites_solution_primary direct
_atom_sites_solution_secondary difmap
_audit_creation_method SHELXL-97
_cell_angle_alpha 90.00
_cell_angle_beta 109.00(3)
_cell_angle_gamma 90.00
_cell_formula_units_Z 8
_cell_length_a 25.344(7)
_cell_length_b 12.688(3)
_cell_length_c 19.173(15)
_cell_measurement_temperature 173(2)
_cell_volume 5829(5)
_computing_cell_refinement 'Bruker SAINT'
_computing_data_collection 'Bruker APEX2'
_computing_data_reduction 'Bruker SAINT'
_computing_molecular_graphics 'Bruker SHELXTL'
_computing_publication_material 'Bruker SHELXTL'
_computing_structure_refinement 'SHELXL-97 (Sheldrick, 2008)'
_computing_structure_solution 'SHELXS-97 (Sheldrick, 2008)'
_diffrn_ambient_temperature 173(2)
_diffrn_measured_fraction_theta_full 0.999
_diffrn_measured_fraction_theta_max 0.999
_diffrn_measurement_device_type 'Bruker APEX-II CCD'
_diffrn_measurement_method '\f and \w scans'
_diffrn_radiation_monochromator graphite
_diffrn_radiation_source 'fine-focus sealed tube'
_diffrn_radiation_type MoK\a
_diffrn_radiation_wavelength 0.71073
_diffrn_reflns_av_R_equivalents 0.0948
_diffrn_reflns_av_sigmaI/netI 0.0909
_diffrn_reflns_limit_h_max 32
_diffrn_reflns_limit_h_min -32
_diffrn_reflns_limit_k_max 16
_diffrn_reflns_limit_k_min -16
_diffrn_reflns_limit_l_max 24
_diffrn_reflns_limit_l_min -24
_diffrn_reflns_number 58485
_diffrn_reflns_theta_full 27.10
_diffrn_reflns_theta_max 27.10
_diffrn_reflns_theta_min 1.82
_exptl_absorpt_coefficient_mu 1.234
_exptl_absorpt_correction_T_max 0.8471
_exptl_absorpt_correction_T_min 0.7842
_exptl_absorpt_correction_type multi-scan
_exptl_absorpt_process_details 'Bruker, SADABS'
_exptl_crystal_colour red
_exptl_crystal_density_diffrn 1.259
_exptl_crystal_description rod
_exptl_crystal_F_000 2304
_exptl_crystal_size_max 0.21
_exptl_crystal_size_mid 0.15
_exptl_crystal_size_min 0.14
_refine_diff_density_max 0.409
_refine_diff_density_min -0.395
_refine_diff_density_rms 0.077
_refine_ls_extinction_method none
_refine_ls_goodness_of_fit_ref 1.021
_refine_ls_hydrogen_treatment constr
_refine_ls_matrix_type full
_refine_ls_number_parameters 593
_refine_ls_number_reflns 12860
_refine_ls_number_restraints 0
_refine_ls_restrained_S_all 1.021
_refine_ls_R_factor_all 0.1225
_refine_ls_R_factor_gt 0.0514
_refine_ls_shift/su_max 0.002
_refine_ls_shift/su_mean 0.000
_refine_ls_structure_factor_coef Fsqd
_refine_ls_weighting_details 'calc w=1/[\s^2^(Fo^2^)+(0.0439P)^2^+2.2612P] where P=(Fo^2^+2Fc^2^)/3'
_refine_ls_weighting_scheme calc
_refine_ls_wR_factor_gt 0.1064
_refine_ls_wR_factor_ref 0.1316
_reflns_number_gt 6948
_reflns_number_total 12860
_reflns_threshold_expression >2sigma(I)
_cod_data_source_file ic202583w_si_002_07.cif
_cod_data_source_block 7
_cod_database_code 4328942

loop_
_symmetry_equiv_pos_as_xyz
'x, y, z'
'-x, y+1/2, -z+1/2'
'-x, -y, -z'
'x, -y-1/2, z-1/2'

loop_
_atom_site_label
_atom_site_type_symbol
_atom_site_fract_x
_atom_site_fract_y
_atom_site_fract_z
_atom_site_U_iso_or_equiv
_atom_site_adp_type
_atom_site_occupancy
_atom_site_symmetry_multiplicity
_atom_site_calc_flag
_atom_site_refinement_flags
Ga1 Ga 0.563055(18) 0.40961(3) 0.24329(3) 0.03320(13) Uani 1 1 d .
Ga2 Ga 0.935334(18) 0.93376(3) 0.24578(3) 0.03522(13) Uani 1 1 d .
Cl1 Cl 0.64572(4) 0.37647(8) 0.24326(7) 0.0480(3) Uani 1 1 d .
Cl2 Cl 0.54554(5) 0.35402(8) 0.33921(6) 0.0511(3) Uani 1 1 d .
Cl3 Cl 0.49608(5) 0.37918(8) 0.14208(6) 0.0504(3) Uani 1 1 d .
Cl4 Cl 1.00321(5) 0.87834(8) 0.33932(6) 0.0492(3) Uani 1 1 d .
Cl5 Cl 0.85464(4) 0.89500(8) 0.25032(7) 0.0545(3) Uani 1 1 d .
Cl6 Cl 0.94834(5) 0.90518(9) 0.14238(6) 0.0539(3) Uani 1 1 d .
N1 N 0.56110(13) 0.5680(2) 0.25354(17) 0.0311(7) Uani 1 1 d .
N2 N 0.43039(13) 0.6431(3) 0.26561(19) 0.0402(9) Uani 1 1 d .
N3 N 0.94110(13) 1.0928(2) 0.25568(17) 0.0330(8) Uani 1 1 d .
N4 N 1.07730(13) 1.1644(2) 0.26387(19) 0.0388(8) Uani 1 1 d .
C1 C 0.61158(16) 0.6288(3) 0.2586(2) 0.0360(10) Uani 1 1 d .
C2 C 0.61712(19) 0.6688(3) 0.1933(3) 0.0482(12) Uani 1 1 d .
C3 C 0.6643(2) 0.7309(4) 0.2018(4) 0.0706(17) Uani 1 1 d .
H3 H 0.6691 0.7628 0.1594 0.085 Uiso 1 1 calc R
C4 C 0.7036(2) 0.7472(4) 0.2687(4) 0.0743(18) Uani 1 1 d .
H4 H 0.7350 0.7905 0.2725 0.089 Uiso 1 1 calc R
C5 C 0.6982(2) 0.7020(4) 0.3303(3) 0.0717(17) Uani 1 1 d .
H5 H 0.7267 0.7123 0.3764 0.086 Uiso 1 1 calc R
C6 C 0.65178(18) 0.6407(3) 0.3273(3) 0.0456(11) Uani 1 1 d .
C7 C 0.6465(2) 0.5893(4) 0.3957(3) 0.0581(13) Uani 1 1 d .
H7 H 0.6142 0.5396 0.3795 0.070 Uiso 1 1 calc R
C8 C 0.6981(2) 0.5246(4) 0.4367(3) 0.0771(17) Uani 1 1 d .
H8A H 0.7060 0.4744 0.4026 0.116 Uiso 1 1 calc R
H8B H 0.6912 0.4861 0.4773 0.116 Uiso 1 1 calc R
H8C H 0.7301 0.5718 0.4566 0.116 Uiso 1 1 calc R
C9 C 0.6332(2) 0.6710(5) 0.4461(3) 0.0802(17) Uani 1 1 d .
H9A H 0.6643 0.7209 0.4634 0.120 Uiso 1 1 calc R
H9B H 0.6277 0.6355 0.4886 0.120 Uiso 1 1 calc R
H9C H 0.5992 0.7092 0.4187 0.120 Uiso 1 1 calc R
C10 C 0.5757(2) 0.6446(5) 0.1180(3) 0.0733(17) Uani 1 1 d .
H10 H 0.5438 0.6053 0.1257 0.088 Uiso 1 1 calc R
C11 C 0.5521(3) 0.7436(6) 0.0737(3) 0.125(3) Uani 1 1 d .
H11A H 0.5827 0.7857 0.0676 0.187 Uiso 1 1 calc R
H11B H 0.5319 0.7852 0.1000 0.187 Uiso 1 1 calc R
H11C H 0.5265 0.7235 0.0251 0.187 Uiso 1 1 calc R
C12 C 0.6013(3) 0.5741(4) 0.0736(3) 0.0886(19) Uani 1 1 d .
H12A H 0.5727 0.5546 0.0272 0.133 Uiso 1 1 calc R
H12B H 0.6162 0.5103 0.1020 0.133 Uiso 1 1 calc R
H12C H 0.6315 0.6120 0.0630 0.133 Uiso 1 1 calc R
C13 C 0.52001(16) 0.6221(3) 0.2588(2) 0.0328(9) Uani 1 1 d .
H13 H 0.5250 0.6961 0.2650 0.039 Uiso 1 1 calc R
C14 C 0.46557(16) 0.5784(3) 0.2560(2) 0.0350(9) Uani 1 1 d .
H14 H 0.4572 0.5056 0.2475 0.042 Uiso 1 1 calc R
C15 C 0.37688(16) 0.6042(3) 0.2637(3) 0.0371(10) Uani 1 1 d .
C16 C 0.33766(19) 0.5700(4) 0.1992(3) 0.0540(13) Uani 1 1 d .
C17 C 0.2865(2) 0.5345(4) 0.2030(3) 0.0627(15) Uani 1 1 d .
H17 H 0.2587 0.5109 0.1593 0.075 Uiso 1 1 calc R
C18 C 0.2759(2) 0.5333(4) 0.2673(4) 0.0656(16) Uani 1 1 d .
H18 H 0.2414 0.5061 0.2688 0.079 Uiso 1 1 calc R
C19 C 0.3144(2) 0.5708(3) 0.3308(3) 0.0573(13) Uani 1 1 d .
H19 H 0.3060 0.5701 0.3756 0.069 Uiso 1 1 calc R
C20 C 0.36541(18) 0.6098(3) 0.3303(3) 0.0445(11) Uani 1 1 d .
C21 C 0.40780(19) 0.6540(3) 0.3997(3) 0.0482(12) Uani 1 1 d .
H21 H 0.4334 0.7010 0.3838 0.058 Uiso 1 1 calc R
C22 C 0.4431(2) 0.5668(4) 0.4462(3) 0.0871(19) Uani 1 1 d .
H22A H 0.4701 0.5973 0.4905 0.131 Uiso 1 1 calc R
H22B H 0.4630 0.5297 0.4175 0.131 Uiso 1 1 calc R
H22C H 0.4189 0.5171 0.4607 0.131 Uiso 1 1 calc R
C23 C 0.3812(2) 0.7202(4) 0.4447(3) 0.0732(16) Uani 1 1 d .
H23A H 0.3568 0.6759 0.4627 0.110 Uiso 1 1 calc R
H23B H 0.3593 0.7767 0.4138 0.110 Uiso 1 1 calc R
H23C H 0.4104 0.7510 0.4867 0.110 Uiso 1 1 calc R
C24 C 0.3469(2) 0.5763(5) 0.1255(3) 0.0842(19) Uani 1 1 d .
H24 H 0.3861 0.6005 0.1344 0.101 Uiso 1 1 calc R
C25 C 0.3078(3) 0.6581(6) 0.0769(4) 0.120(3) Uani 1 1 d .
H25A H 0.2692 0.6410 0.0725 0.181 Uiso 1 1 calc R
H25B H 0.3120 0.6579 0.0279 0.181 Uiso 1 1 calc R
H25C H 0.3172 0.7281 0.0991 0.181 Uiso 1 1 calc R
C26 C 0.3403(3) 0.4680(6) 0.0883(4) 0.131(3) Uani 1 1 d .
H26A H 0.3643 0.4168 0.1225 0.196 Uiso 1 1 calc R
H26B H 0.3511 0.4726 0.0438 0.196 Uiso 1 1 calc R
H26C H 0.3013 0.4452 0.0750 0.196 Uiso 1 1 calc R
C27 C 0.89392(16) 1.1516(3) 0.2652(2) 0.0342(10) Uani 1 1 d .
C28 C 0.85332(18) 1.1919(3) 0.2028(3) 0.0480(12) Uani 1 1 d .
C29 C 0.8561(2) 1.1785(4) 0.1271(3) 0.0713(16) Uani 1 1 d .
H29 H 0.8936 1.1490 0.1313 0.086 Uiso 1 1 calc R
C30 C 0.8116(3) 1.1005(5) 0.0821(3) 0.0903(19) Uani 1 1 d .
H30A H 0.8128 1.0366 0.1113 0.136 Uiso 1 1 calc R
H30B H 0.8191 1.0823 0.0365 0.136 Uiso 1 1 calc R
H30C H 0.7746 1.1330 0.0700 0.136 Uiso 1 1 calc R
C31 C 0.8493(3) 1.2847(5) 0.0848(4) 0.122(3) Uani 1 1 d .
H31A H 0.8110 1.3106 0.0743 0.183 Uiso 1 1 calc R
H31B H 0.8569 1.2740 0.0383 0.183 Uiso 1 1 calc R
H31C H 0.8756 1.3364 0.1150 0.183 Uiso 1 1 calc R
C32 C 0.80903(19) 1.2449(3) 0.2155(3) 0.0612(15) Uani 1 1 d .
H32 H 0.7807 1.2745 0.1747 0.073 Uiso 1 1 calc R
C33 C 0.8050(2) 1.2556(4) 0.2831(4) 0.0696(17) Uani 1 1 d .
H33 H 0.7742 1.2918 0.2897 0.084 Uiso 1 1 calc R
C34 C 0.8454(2) 1.2143(4) 0.3426(3) 0.0615(14) Uani 1 1 d .
H34 H 0.8422 1.2226 0.3903 0.074 Uiso 1 1 calc R
C35 C 0.89094(18) 1.1608(3) 0.3354(3) 0.0434(11) Uani 1 1 d .
C36 C 0.9355(2) 1.1159(4) 0.4024(3) 0.0542(13) Uani 1 1 d .
H36 H 0.9616 1.0734 0.3843 0.065 Uiso 1 1 calc R
C37 C 0.9105(2) 1.0428(4) 0.4457(3) 0.0758(16) Uani 1 1 d .
H37A H 0.9404 1.0125 0.4871 0.114 Uiso 1 1 calc R
H37B H 0.8901 0.9861 0.4134 0.114 Uiso 1 1 calc R
H37C H 0.8849 1.0825 0.4646 0.114 Uiso 1 1 calc R
C38 C 0.9693(2) 1.2029(4) 0.4515(3) 0.0719(16) Uani 1 1 d .
H38A H 0.9446 1.2466 0.4696 0.108 Uiso 1 1 calc R
H38B H 0.9868 1.2467 0.4231 0.108 Uiso 1 1 calc R
H38C H 0.9983 1.1715 0.4935 0.108 Uiso 1 1 calc R
C39 C 0.98427(16) 1.1465(3) 0.2584(2) 0.0330(9) Uani 1 1 d .
H39 H 0.9826 1.2207 0.2638 0.040 Uiso 1 1 calc R
C40 C 1.03621(16) 1.1018(3) 0.2537(2) 0.0341(9) Uani 1 1 d .
H40 H 1.0392 1.0292 0.2435 0.041 Uiso 1 1 calc R
C41 C 1.12983(16) 1.1201(3) 0.2648(3) 0.0383(10) Uani 1 1 d .
C42 C 1.13813(19) 1.0814(3) 0.2022(3) 0.0495(12) Uani 1 1 d .
C43 C 1.1903(2) 1.0386(4) 0.2093(3) 0.0588(14) Uani 1 1 d .
H43 H 1.1971 1.0112 0.1668 0.071 Uiso 1 1 calc R
C44 C 1.2314(2) 1.0353(3) 0.2752(3) 0.0608(15) Uani 1 1 d .
H44 H 1.2661 1.0033 0.2789 0.073 Uiso 1 1 calc R
C45 C 1.22353(18) 1.0777(3) 0.3369(3) 0.0569(14) Uani 1 1 d .
H45 H 1.2528 1.0748 0.3829 0.068 Uiso 1 1 calc R
C46 C 1.17334(17) 1.1246(3) 0.3329(3) 0.0442(11) Uani 1 1 d .
C47 C 1.16293(19) 1.1744(4) 0.3993(3) 0.0533(12) Uani 1 1 d .
H47 H 1.1297 1.2214 0.3802 0.064 Uiso 1 1 calc R
C48 C 1.2116(2) 1.2428(4) 0.4442(3) 0.0822(18) Uani 1 1 d .
H48A H 1.2010 1.2811 0.4820 0.123 Uiso 1 1 calc R
H48B H 1.2211 1.2932 0.4115 0.123 Uiso 1 1 calc R
H48C H 1.2440 1.1980 0.4680 0.123 Uiso 1 1 calc R
C49 C 1.1492(3) 1.0932(5) 0.4476(3) 0.100(2) Uani 1 1 d .
H49A H 1.1159 1.0539 0.4189 0.150 Uiso 1 1 calc R
H49B H 1.1420 1.1282 0.4892 0.150 Uiso 1 1 calc R
H49C H 1.1806 1.0445 0.4663 0.150 Uiso 1 1 calc R
C50 C 1.0946(2) 1.0923(5) 0.1254(3) 0.0737(16) Uani 1 1 d .
H50 H 1.0595 1.1191 0.1322 0.088 Uiso 1 1 calc R
C51 C 1.1130(3) 1.1733(5) 0.0802(3) 0.101(2) Uani 1 1 d .
H51A H 1.1469 1.1487 0.0714 0.151 Uiso 1 1 calc R
H51B H 1.1206 1.2403 0.1071 0.151 Uiso 1 1 calc R
H51C H 1.0834 1.1834 0.0329 0.151 Uiso 1 1 calc R
C52 C 1.0813(3) 0.9865(5) 0.0871(4) 0.119(3) Uani 1 1 d .
H52A H 1.0497 0.9942 0.0414 0.178 Uiso 1 1 calc R
H52B H 1.0717 0.9359 0.1196 0.178 Uiso 1 1 calc R
H52C H 1.1139 0.9610 0.0753 0.178 Uiso 1 1 calc R

loop_
_atom_site_aniso_label
_atom_site_aniso_U_11
_atom_site_aniso_U_22
_atom_site_aniso_U_33
_atom_site_aniso_U_23
_atom_site_aniso_U_13
_atom_site_aniso_U_12
Ga1 0.0258(2) 0.0345(2) 0.0421(3) 0.0005(2) 0.0148(2) -0.00041(18)
Ga2 0.0255(2) 0.0364(3) 0.0460(3) -0.0012(2) 0.0146(2) -0.00010(18)
Cl1 0.0310(6) 0.0361(6) 0.0835(9) -0.0021(5) 0.0277(6) 0.0003(4)
Cl2 0.0598(8) 0.0504(7) 0.0494(7) 0.0062(5) 0.0265(6) -0.0055(5)
Cl3 0.0434(7) 0.0532(7) 0.0477(7) -0.0090(5) 0.0052(6) 0.0026(5)
Cl4 0.0452(7) 0.0448(6) 0.0515(7) 0.0006(5) 0.0075(6) 0.0087(5)
Cl5 0.0336(6) 0.0372(6) 0.1021(10) 0.0011(6) 0.0351(7) -0.0003(4)
Cl6 0.0594(8) 0.0593(7) 0.0476(7) -0.0114(5) 0.0236(6) -0.0128(6)
N1 0.0255(18) 0.0346(17) 0.036(2) 0.0032(14) 0.0140(15) 0.0030(14)
N2 0.027(2) 0.044(2) 0.055(2) -0.0002(17) 0.0206(18) 0.0013(15)
N3 0.0273(19) 0.0352(17) 0.037(2) 0.0056(15) 0.0106(16) -0.0006(14)
N4 0.0233(19) 0.045(2) 0.049(2) 0.0018(16) 0.0119(17) -0.0049(15)
C1 0.026(2) 0.030(2) 0.060(3) -0.0006(19) 0.027(2) -0.0001(16)
C2 0.046(3) 0.041(3) 0.072(4) 0.014(2) 0.038(3) 0.009(2)
C3 0.079(4) 0.042(3) 0.115(5) 0.016(3) 0.066(4) 0.002(3)
C4 0.067(4) 0.049(3) 0.132(6) -0.023(3) 0.067(4) -0.026(3)
C5 0.056(4) 0.070(4) 0.102(5) -0.039(3) 0.044(3) -0.035(3)
C6 0.037(3) 0.044(3) 0.061(3) -0.016(2) 0.024(3) -0.0134(19)
C7 0.043(3) 0.075(3) 0.052(3) -0.018(3) 0.009(3) -0.022(2)
C8 0.062(4) 0.084(4) 0.076(4) -0.010(3) 0.010(3) -0.007(3)
C9 0.065(4) 0.117(5) 0.066(4) -0.015(3) 0.032(3) 0.003(3)
C10 0.056(4) 0.108(4) 0.065(4) 0.044(3) 0.034(3) 0.010(3)
C11 0.125(6) 0.188(7) 0.087(5) 0.079(5) 0.069(5) 0.106(6)
C12 0.092(5) 0.091(4) 0.071(4) 0.013(3) 0.011(4) 0.023(4)
C13 0.029(2) 0.033(2) 0.040(3) 0.0009(17) 0.015(2) 0.0012(17)
C14 0.026(2) 0.041(2) 0.041(3) -0.0028(19) 0.0149(19) -0.0004(17)
C15 0.025(2) 0.028(2) 0.063(3) -0.0015(19) 0.020(2) 0.0029(16)
C16 0.038(3) 0.058(3) 0.070(4) -0.023(3) 0.023(3) -0.008(2)
C17 0.036(3) 0.054(3) 0.098(5) -0.021(3) 0.022(3) -0.012(2)
C18 0.035(3) 0.055(3) 0.119(5) -0.006(3) 0.041(3) -0.010(2)
C19 0.047(3) 0.052(3) 0.086(4) 0.008(3) 0.040(3) -0.002(2)
C20 0.039(3) 0.036(2) 0.067(3) 0.006(2) 0.029(3) 0.0023(19)
C21 0.048(3) 0.051(3) 0.053(3) 0.010(2) 0.026(3) 0.003(2)
C22 0.084(5) 0.078(4) 0.079(4) 0.011(3) 0.000(4) 0.014(3)
C23 0.080(4) 0.080(4) 0.067(4) -0.003(3) 0.034(3) 0.004(3)
C24 0.051(4) 0.134(6) 0.067(4) -0.036(4) 0.018(3) -0.026(3)
C25 0.123(7) 0.166(7) 0.067(5) 0.010(5) 0.024(5) -0.023(6)
C26 0.102(6) 0.177(8) 0.115(6) -0.088(6) 0.037(5) -0.011(5)
C27 0.025(2) 0.024(2) 0.056(3) 0.0045(18) 0.016(2) 0.0000(16)
C28 0.032(3) 0.042(3) 0.067(4) 0.014(2) 0.012(2) -0.0043(19)
C29 0.039(3) 0.106(4) 0.062(4) 0.039(3) 0.008(3) 0.003(3)
C30 0.098(5) 0.110(5) 0.065(4) 0.004(3) 0.028(4) -0.018(4)
C31 0.075(5) 0.159(7) 0.105(5) 0.078(5) -0.008(4) -0.043(4)
C32 0.032(3) 0.042(3) 0.100(5) 0.010(3) 0.008(3) 0.007(2)
C33 0.042(3) 0.054(3) 0.114(5) -0.020(3) 0.026(4) 0.011(2)
C34 0.043(3) 0.063(3) 0.083(4) -0.025(3) 0.026(3) 0.007(2)
C35 0.039(3) 0.037(2) 0.060(3) -0.003(2) 0.024(2) 0.0025(19)
C36 0.057(3) 0.064(3) 0.051(3) 0.002(2) 0.030(3) 0.014(2)
C37 0.093(5) 0.067(4) 0.075(4) -0.002(3) 0.038(4) -0.008(3)
C38 0.066(4) 0.079(4) 0.063(4) 0.001(3) 0.010(3) -0.009(3)
C39 0.027(2) 0.033(2) 0.039(3) 0.0024(17) 0.0102(19) -0.0042(17)
C40 0.030(2) 0.037(2) 0.034(2) 0.0027(18) 0.0093(19) -0.0044(17)
C41 0.026(2) 0.031(2) 0.062(3) -0.002(2) 0.019(2) -0.0046(16)
C42 0.039(3) 0.050(3) 0.064(3) -0.011(2) 0.024(3) -0.008(2)
C43 0.046(3) 0.057(3) 0.082(4) -0.015(3) 0.032(3) -0.004(2)
C44 0.036(3) 0.043(3) 0.109(5) -0.004(3) 0.032(3) 0.005(2)
C45 0.028(3) 0.053(3) 0.082(4) 0.009(3) 0.008(3) 0.004(2)
C46 0.029(2) 0.041(2) 0.061(3) 0.003(2) 0.012(2) -0.0021(18)
C47 0.037(3) 0.060(3) 0.056(3) -0.005(2) 0.007(2) -0.006(2)
C48 0.071(4) 0.092(4) 0.074(4) -0.020(3) 0.011(3) -0.013(3)
C49 0.133(6) 0.094(5) 0.092(5) -0.006(4) 0.064(5) -0.024(4)
C50 0.058(4) 0.109(5) 0.061(4) -0.024(3) 0.028(3) 0.001(3)
C51 0.123(6) 0.107(5) 0.066(4) 0.009(4) 0.022(4) 0.006(4)
C52 0.117(6) 0.123(6) 0.103(6) -0.041(5) 0.018(5) -0.037(5)

loop_
_atom_type_symbol
_atom_type_description
_atom_type_scat_dispersion_real
_atom_type_scat_dispersion_imag
_atom_type_scat_source
C C 0.0033 0.0016 'International Tables Vol C Tables 4.2.6.8 and 6.1.1.4'
H H 0.0000 0.0000 'International Tables Vol C Tables 4.2.6.8 and 6.1.1.4'
N N 0.0061 0.0033 'International Tables Vol C Tables 4.2.6.8 and 6.1.1.4'
Cl Cl 0.1484 0.1585 'International Tables Vol C Tables 4.2.6.8 and 6.1.1.4'
Ga Ga 0.2307 1.6083 'International Tables Vol C Tables 4.2.6.8 and 6.1.1.4'

loop_
_geom_angle_atom_site_label_1
_geom_angle_atom_site_label_2
_geom_angle_atom_site_label_3
_geom_angle
N1 Ga1 Cl1 104.52(9)
N1 Ga1 Cl2 103.00(10)
Cl1 Ga1 Cl2 114.32(6)
N1 Ga1 Cl3 103.20(9)
Cl1 Ga1 Cl3 116.68(6)
Cl2 Ga1 Cl3 112.97(7)
N3 Ga2 Cl5 105.46(9)
N3 Ga2 Cl6 103.11(10)
Cl5 Ga2 Cl6 115.91(6)
N3 Ga2 Cl4 103.45(9)
Cl5 Ga2 Cl4 113.98(6)
Cl6 Ga2 Cl4 113.10(6)
C13 N1 C1 115.3(3)
C13 N1 Ga1 126.0(3)
C1 N1 Ga1 118.7(2)
C14 N2 C15 118.6(3)
C39 N3 C27 116.4(3)
C39 N3 Ga2 124.8(3)
C27 N3 Ga2 118.7(2)
C40 N4 C41 117.7(3)
C6 C1 C2 123.6(4)
C6 C1 N1 118.3(4)
C2 C1 N1 118.0(4)
C3 C2 C1 115.6(5)
C3 C2 C10 121.8(5)
C1 C2 C10 122.6(4)
C4 C3 C2 122.1(5)
C5 C4 C3 120.4(5)
C4 C5 C6 121.4(5)
C1 C6 C5 116.6(5)
C1 C6 C7 122.2(4)
C5 C6 C7 121.2(5)
C6 C7 C9 110.9(4)
C6 C7 C8 112.1(4)
C9 C7 C8 111.5(4)
C2 C10 C12 111.4(4)
C2 C10 C11 112.8(5)
C12 C10 C11 109.5(4)
N1 C13 C14 125.0(4)
N2 C14 C13 116.5(4)
C16 C15 C20 122.0(4)
C16 C15 N2 122.1(4)
C20 C15 N2 115.8(4)
C15 C16 C17 117.8(5)
C15 C16 C24 122.4(4)
C17 C16 C24 119.7(5)
C18 C17 C16 121.1(5)
C17 C18 C19 120.9(5)
C18 C19 C20 120.7(5)
C19 C20 C15 117.3(4)
C19 C20 C21 121.3(4)
C15 C20 C21 121.3(4)
C23 C21 C22 110.9(4)
C23 C21 C20 112.7(4)
C22 C21 C20 111.1(4)
C16 C24 C25 110.0(5)
C16 C24 C26 111.2(5)
C25 C24 C26 112.1(5)
C35 C27 C28 123.2(4)
C35 C27 N3 118.0(4)
C28 C27 N3 118.7(4)
C27 C28 C32 115.9(5)
C27 C28 C29 122.7(4)
C32 C28 C29 121.4(5)
C28 C29 C30 111.2(4)
C28 C29 C31 112.3(5)
C30 C29 C31 109.2(4)
C33 C32 C28 122.4(5)
C32 C33 C34 119.8(5)
C33 C34 C35 121.9(5)
C27 C35 C34 116.8(4)
C27 C35 C36 122.2(4)
C34 C35 C36 121.0(4)
C37 C36 C35 111.4(4)
C37 C36 C38 110.9(4)
C35 C36 C38 111.4(4)
N3 C39 C40 124.6(4)
N4 C40 C39 117.2(4)
C42 C41 C46 121.8(4)
C42 C41 N4 122.2(4)
C46 C41 N4 115.9(4)
C41 C42 C43 117.7(5)
C41 C42 C50 122.7(4)
C43 C42 C50 119.4(5)
C44 C43 C42 121.4(5)
C43 C44 C45 120.6(5)
C44 C45 C46 120.7(5)
C45 C46 C41 117.5(4)
C45 C46 C47 122.7(4)
C41 C46 C47 119.7(4)
C49 C47 C46 111.7(4)
C49 C47 C48 110.5(5)
C46 C47 C48 112.4(4)
C51 C50 C52 112.7(5)
C51 C50 C42 110.6(5)
C52 C50 C42 111.3(5)

loop_
_geom_bond_atom_site_label_1
_geom_bond_atom_site_label_2
_geom_bond_distance
Ga1 N1 2.021(3)
Ga1 Cl1 2.1372(12)
Ga1 Cl2 2.1466(18)
Ga1 Cl3 2.1567(18)
Ga2 N3 2.027(3)
Ga2 Cl5 2.1326(13)
Ga2 Cl6 2.1439(19)
Ga2 Cl4 2.1591(16)
N1 C13 1.278(4)
N1 C1 1.470(5)
N2 C14 1.268(5)
N2 C15 1.432(5)
N3 C39 1.276(4)
N3 C27 1.471(5)
N4 C40 1.273(5)
N4 C41 1.440(5)
C1 C6 1.387(6)
C1 C2 1.400(6)
C2 C3 1.397(6)
C2 C10 1.514(7)
C3 C4 1.360(8)
C4 C5 1.359(7)
C5 C6 1.397(6)
C6 C7 1.509(6)
C7 C9 1.527(7)
C7 C8 1.528(7)
C10 C12 1.517(7)
C10 C11 1.525(7)
C13 C14 1.472(5)
C15 C16 1.380(6)
C15 C20 1.401(6)
C16 C17 1.396(6)
C16 C24 1.507(7)
C17 C18 1.345(7)
C18 C19 1.374(7)
C19 C20 1.387(6)
C20 C21 1.520(6)
C21 C23 1.509(6)
C21 C22 1.517(6)
C24 C25 1.525(8)
C24 C26 1.533(8)
C27 C35 1.377(6)
C27 C28 1.396(6)
C28 C32 1.396(6)
C28 C29 1.487(7)
C29 C30 1.536(7)
C29 C31 1.552(7)
C32 C33 1.340(7)
C33 C34 1.365(7)
C34 C35 1.384(6)
C35 C36 1.519(6)
C36 C37 1.513(6)
C36 C38 1.522(6)
C39 C40 1.463(5)
C41 C42 1.375(6)
C41 C46 1.410(6)
C42 C43 1.395(6)
C42 C50 1.532(7)
C43 C44 1.353(7)
C44 C45 1.373(7)
C45 C46 1.384(6)
C46 C47 1.518(6)
C47 C49 1.500(7)
C47 C48 1.525(6)
C50 C51 1.513(7)
C50 C52 1.514(7)

loop_
_geom_torsion_atom_site_label_1
_geom_torsion_atom_site_label_2
_geom_torsion_atom_site_label_3
_geom_torsion_atom_site_label_4
_geom_torsion
Cl1 Ga1 N1 C13 -177.2(3)
Cl2 Ga1 N1 C13 -57.4(3)
Cl3 Ga1 N1 C13 60.3(3)
Cl1 Ga1 N1 C1 0.1(3)
Cl2 Ga1 N1 C1 119.9(3)
Cl3 Ga1 N1 C1 -122.3(3)
Cl5 Ga2 N3 C39 177.1(3)
Cl6 Ga2 N3 C39 -60.9(3)
Cl4 Ga2 N3 C39 57.2(3)
Cl5 Ga2 N3 C27 1.2(3)
Cl6 Ga2 N3 C27 123.2(3)
Cl4 Ga2 N3 C27 -118.8(3)
C13 N1 C1 C6 92.1(4)
Ga1 N1 C1 C6 -85.5(4)
C13 N1 C1 C2 -89.8(4)
Ga1 N1 C1 C2 92.6(4)
C6 C1 C2 C3 -5.5(6)
N1 C1 C2 C3 176.5(4)
C6 C1 C2 C10 173.0(4)
N1 C1 C2 C10 -5.0(6)
C1 C2 C3 C4 3.0(7)
C10 C2 C3 C4 -175.5(5)
C2 C3 C4 C5 0.6(8)
C3 C4 C5 C6 -2.1(8)
C2 C1 C6 C5 4.1(6)
N1 C1 C6 C5 -177.9(4)
C2 C1 C6 C7 -175.1(4)
N1 C1 C6 C7 2.9(6)
C4 C5 C6 C1 -0.2(7)
C4 C5 C6 C7 179.1(5)
C1 C6 C7 C9 -107.7(5)
C5 C6 C7 C9 73.1(6)
C1 C6 C7 C8 126.9(4)
C5 C6 C7 C8 -52.3(6)
C3 C2 C10 C12 67.7(6)
C1 C2 C10 C12 -110.7(5)
C3 C2 C10 C11 -56.0(6)
C1 C2 C10 C11 125.6(5)
C1 N1 C13 C14 -179.4(4)
Ga1 N1 C13 C14 -2.0(6)
C15 N2 C14 C13 -179.8(4)
N1 C13 C14 N2 176.8(4)
C14 N2 C15 C16 -70.2(5)
C14 N2 C15 C20 114.0(4)
C20 C15 C16 C17 -3.8(6)
N2 C15 C16 C17 -179.4(4)
C20 C15 C16 C24 172.2(4)
N2 C15 C16 C24 -3.4(7)
C15 C16 C17 C18 -0.3(7)
C24 C16 C17 C18 -176.4(5)
C16 C17 C18 C19 2.6(8)
C17 C18 C19 C20 -0.7(7)
C18 C19 C20 C15 -3.2(6)
C18 C19 C20 C21 178.5(4)
C16 C15 C20 C19 5.5(6)
N2 C15 C20 C19 -178.7(4)
C16 C15 C20 C21 -176.2(4)
N2 C15 C20 C21 -0.4(5)
C19 C20 C21 C23 -40.9(6)
C15 C20 C21 C23 140.9(4)
C19 C20 C21 C22 84.3(5)
C15 C20 C21 C22 -93.9(5)
C15 C16 C24 C25 -111.1(6)
C17 C16 C24 C25 64.8(7)
C15 C16 C24 C26 124.2(5)
C17 C16 C24 C26 -59.9(7)
C39 N3 C27 C35 -91.9(4)
Ga2 N3 C27 C35 84.4(4)
C39 N3 C27 C28 90.6(4)
Ga2 N3 C27 C28 -93.1(4)
C35 C27 C28 C32 1.2(6)
N3 C27 C28 C32 178.6(3)
C35 C27 C28 C29 -178.0(4)
N3 C27 C28 C29 -0.6(6)
C27 C28 C29 C30 108.7(5)
C32 C28 C29 C30 -70.5(6)
C27 C28 C29 C31 -128.6(5)
C32 C28 C29 C31 52.2(6)
C27 C28 C32 C33 -0.9(7)
C29 C28 C32 C33 178.3(5)
C28 C32 C33 C34 0.4(8)
C32 C33 C34 C35 -0.2(8)
C28 C27 C35 C34 -1.0(6)
N3 C27 C35 C34 -178.5(4)
C28 C27 C35 C36 179.7(4)
N3 C27 C35 C36 2.3(6)
C33 C34 C35 C27 0.5(7)
C33 C34 C35 C36 179.7(4)
C27 C35 C36 C37 -125.3(4)
C34 C35 C36 C37 55.5(6)
C27 C35 C36 C38 110.2(5)
C34 C35 C36 C38 -69.0(6)
C27 N3 C39 C40 176.9(4)
Ga2 N3 C39 C40 0.9(6)
C41 N4 C40 C39 175.5(3)
N3 C39 C40 N4 -173.8(4)
C40 N4 C41 C42 70.2(5)
C40 N4 C41 C46 -113.5(4)
C46 C41 C42 C43 5.0(6)
N4 C41 C42 C43 -179.0(4)
C46 C41 C42 C50 -169.7(4)
N4 C41 C42 C50 6.4(6)
C41 C42 C43 C44 -0.1(7)
C50 C42 C43 C44 174.7(4)
C42 C43 C44 C45 -2.4(7)
C43 C44 C45 C46 0.1(7)
C44 C45 C46 C41 4.5(6)
C44 C45 C46 C47 -178.8(4)
C42 C41 C46 C45 -7.1(6)
N4 C41 C46 C45 176.6(4)
C42 C41 C46 C47 176.1(4)
N4 C41 C46 C47 -0.2(5)
C45 C46 C47 C49 -80.1(6)
C41 C46 C47 C49 96.5(5)
C45 C46 C47 C48 44.8(6)
C41 C46 C47 C48 -138.6(4)
C41 C42 C50 C51 107.0(5)
C43 C42 C50 C51 -67.5(6)
C41 C42 C50 C52 -126.9(5)
C43 C42 C50 C52 58.6(6)
